data_4125990
loop_
_publ_author_name
'Jian, Zhongbao'
'Kehr, Gerald'
'Daniliuc, Constantin G.'
'Wibbeling, Birgit'
'Wiegand, Thomas'
'Siedow, Melanie'
'Eckert, Hellmut'
'Bursch, Markus'
'Grimme, Stefan'
'Erker, Gerhard'

_publ_section_title
;
 CO-Reduction Chemistry: Reaction of a CO-Derived Formylhydridoborate with
 Carbon Monoxide, with Carbon Dioxide, and with Dihydrogen.
;
_journal_name_full 'Journal of the American Chemical Society'
_journal_paper_doi 10.1021/jacs.7b02548
_journal_year 2017
_chemical_formula_sum 'C47 H48 B F10 N O2 Zr'
_chemical_formula_weight 950.89
_chemical_name_systematic
; 
 ? 
;
_space_group_IT_number 61
_symmetry_cell_setting orthorhombic
_symmetry_space_group_name_Hall '-P 2ac 2ab'
_symmetry_space_group_name_H-M 'P b c a'
_atom_sites_solution_hydrogens geom
_atom_sites_solution_primary direct
_atom_sites_solution_secondary difmap
_audit_creation_method SHELXL-97
_cell_angle_alpha 90.00
_cell_angle_beta 90.00
_cell_angle_gamma 90.00
_cell_formula_units_Z 8
_cell_length_a 18.6592(3)
_cell_length_b 16.8001(2)
_cell_length_c 26.9780(4)
_cell_measurement_reflns_used 11092
_cell_measurement_temperature 223(2)
_cell_measurement_theta_max 28.28
_cell_measurement_theta_min 4.08
_cell_volume 8457.0(2)
_computing_cell_refinement 'Collect (Nonius B.V., 1998)'
_computing_data_collection 'Collect (Nonius B.V., 1998)'
_computing_data_reduction 'Denzo-SMN (Otwinowski & Minor, 1997)'
_computing_molecular_graphics 'XP (BrukerAXS, 2000)'
_computing_publication_material 'SHELXL-97 (Sheldrick, 1997)'
_computing_structure_refinement 'SHELXL-97 (Sheldrick, 1997)'
_computing_structure_solution 'SHELXS-97 (Sheldrick, 1990)'
_diffrn_ambient_temperature 223(2)
_diffrn_measured_fraction_theta_full 0.995
_diffrn_measured_fraction_theta_max 0.995
_diffrn_measurement_device_type 'Nonius KappaCCD APEXII'
_diffrn_measurement_method '\w and \f scans'
_diffrn_radiation_monochromator 'Montel mirror'
_diffrn_radiation_source 'rotating anode Nonius FR591'
_diffrn_radiation_type MoK\a
_diffrn_radiation_wavelength 0.71073
_diffrn_reflns_av_R_equivalents 0.051
_diffrn_reflns_av_sigmaI/netI 0.0279
_diffrn_reflns_limit_h_max 23
_diffrn_reflns_limit_h_min -23
_diffrn_reflns_limit_k_max 21
_diffrn_reflns_limit_k_min -20
_diffrn_reflns_limit_l_max 33
_diffrn_reflns_limit_l_min -33
_diffrn_reflns_number 26724
_diffrn_reflns_theta_full 26.37
_diffrn_reflns_theta_max 26.37
_diffrn_reflns_theta_min 4.09
_exptl_absorpt_coefficient_mu 0.345
_exptl_absorpt_correction_T_max 0.9598
_exptl_absorpt_correction_T_min 0.9342
_exptl_absorpt_correction_type multi-scan
_exptl_absorpt_process_details 'Denzo (Otwinowski, Borek, Majewski & Minor, 2003)'
_exptl_crystal_colour colourless
_exptl_crystal_density_diffrn 1.494
_exptl_crystal_density_method 'not measured'
_exptl_crystal_description prism
_exptl_crystal_F_000 3904
_exptl_crystal_size_max 0.20
_exptl_crystal_size_mid 0.20
_exptl_crystal_size_min 0.12
_refine_diff_density_max 0.286
_refine_diff_density_min -0.359
_refine_diff_density_rms 0.052
_refine_ls_extinction_method none
_refine_ls_goodness_of_fit_ref 1.050
_refine_ls_hydrogen_treatment constr
_refine_ls_matrix_type full
_refine_ls_number_parameters 572
_refine_ls_number_reflns 8608
_refine_ls_number_restraints 0
_refine_ls_restrained_S_all 1.050
_refine_ls_R_factor_all 0.0461
_refine_ls_R_factor_gt 0.0365
_refine_ls_shift/su_max 0.001
_refine_ls_shift/su_mean 0.000
_refine_ls_structure_factor_coef Fsqd
_refine_ls_weighting_details 'calc w=1/[\s^2^(Fo^2^)+(0.0281P)^2^+8.7910P] where P=(Fo^2^+2Fc^2^)/3'
_refine_ls_weighting_scheme calc
_refine_ls_wR_factor_gt 0.0820
_refine_ls_wR_factor_ref 0.0871
_reflns_number_gt 7307
_reflns_number_total 8608
_reflns_threshold_expression >2sigma(I)
_cod_data_source_file ja7b02548_si_002.cif
_cod_data_source_block erk8672
_cod_original_sg_symbol_H-M Pbca
_cod_database_code 4125990

loop_
_symmetry_equiv_pos_as_xyz
'x, y, z'
'-x+1/2, -y, z+1/2'
'-x, y+1/2, -z+1/2'
'x+1/2, -y+1/2, -z'
'-x, -y, -z'
'x-1/2, y, -z-1/2'
'x, -y-1/2, z-1/2'
'-x-1/2, y-1/2, z'

loop_
_atom_site_label
_atom_site_type_symbol
_atom_site_fract_x
_atom_site_fract_y
_atom_site_fract_z
_atom_site_U_iso_or_equiv
_atom_site_adp_type
_atom_site_occupancy
_atom_site_symmetry_multiplicity
_atom_site_calc_flag
_atom_site_refinement_flags
Zr1 Zr 0.045789(10) 0.220570(12) 0.421680(7) 0.02330(6) Uani 1 1 d .
O1 O -0.04402(8) 0.25655(10) 0.38785(6) 0.0346(4) Uani 1 1 d .
O2 O 0.08991(8) 0.14550(9) 0.37212(5) 0.0296(3) Uani 1 1 d .
B1 B 0.15795(13) 0.05851(15) 0.30520(9) 0.0279(5) Uani 1 1 d .
C1 C -0.03162(13) 0.18637(14) 0.50193(9) 0.0361(5) Uani 1 1 d .
C2 C -0.04932(12) 0.13014(14) 0.46499(9) 0.0346(5) Uani 1 1 d .
C3 C 0.01187(12) 0.08334(13) 0.45559(8) 0.0315(5) Uani 1 1 d .
C4 C 0.06860(12) 0.11239(13) 0.48572(8) 0.0314(5) Uani 1 1 d .
C5 C 0.04064(13) 0.17454(14) 0.51547(8) 0.0328(5) Uani 1 1 d .
C6 C -0.08433(16) 0.23395(17) 0.53179(11) 0.0544(7) Uani 1 1 d .
H6A H -0.0941 0.2067 0.5627 0.082 Uiso 1 1 calc R
H6B H -0.1285 0.2398 0.5132 0.082 Uiso 1 1 calc R
H6C H -0.0644 0.2861 0.5387 0.082 Uiso 1 1 calc R
C7 C -0.12287(13) 0.11740(17) 0.44386(11) 0.0488(7) Uani 1 1 d .
H7A H -0.1191 0.0897 0.4124 0.073 Uiso 1 1 calc R
H7B H -0.1459 0.1685 0.4387 0.073 Uiso 1 1 calc R
H7C H -0.1511 0.0858 0.4667 0.073 Uiso 1 1 calc R
C8 C 0.01459(15) 0.01085(15) 0.42366(9) 0.0434(6) Uani 1 1 d .
H8A H 0.0187 -0.0361 0.4444 0.065 Uiso 1 1 calc R
H8B H 0.0557 0.0140 0.4018 0.065 Uiso 1 1 calc R
H8C H -0.0289 0.0075 0.4041 0.065 Uiso 1 1 calc R
C9 C 0.14208(14) 0.07620(16) 0.48995(10) 0.0456(6) Uani 1 1 d .
H9A H 0.1752 0.1052 0.4689 0.068 Uiso 1 1 calc R
H9B H 0.1403 0.0210 0.4796 0.068 Uiso 1 1 calc R
H9C H 0.1581 0.0791 0.5241 0.068 Uiso 1 1 calc R
C10 C 0.07228(17) 0.20321(17) 0.56364(9) 0.0484(7) Uani 1 1 d .
H10A H 0.0514 0.1737 0.5909 0.073 Uiso 1 1 calc R
H10B H 0.0621 0.2595 0.5677 0.073 Uiso 1 1 calc R
H10C H 0.1237 0.1950 0.5633 0.073 Uiso 1 1 calc R
C11 C 0.08189(11) 0.35771(13) 0.45711(8) 0.0296(5) Uani 1 1 d .
C12 C 0.06477(12) 0.37441(13) 0.40750(9) 0.0317(5) Uani 1 1 d .
C13 C 0.11443(13) 0.33454(14) 0.37638(9) 0.0347(5) Uani 1 1 d .
C14 C 0.16477(12) 0.29606(13) 0.40714(9) 0.0336(5) Uani 1 1 d .
C15 C 0.14500(11) 0.30876(13) 0.45691(9) 0.0313(5) Uani 1 1 d .
C16 C 0.05014(13) 0.39666(15) 0.50193(9) 0.0397(6) Uani 1 1 d .
H16A H 0.0826 0.4373 0.5141 0.060 Uiso 1 1 calc R
H16B H 0.0426 0.3570 0.5276 0.060 Uiso 1 1 calc R
H16C H 0.0047 0.4209 0.4932 0.060 Uiso 1 1 calc R
C17 C 0.00848(14) 0.43042(15) 0.38812(11) 0.0460(6) Uani 1 1 d .
H17A H 0.0308 0.4699 0.3669 0.069 Uiso 1 1 calc R
H17B H -0.0149 0.4568 0.4157 0.069 Uiso 1 1 calc R
H17C H -0.0268 0.4007 0.3693 0.069 Uiso 1 1 calc R
C18 C 0.11665(18) 0.34413(17) 0.32101(10) 0.0537(7) Uani 1 1 d .
H18A H 0.1599 0.3197 0.3081 0.081 Uiso 1 1 calc R
H18B H 0.1164 0.4003 0.3127 0.081 Uiso 1 1 calc R
H18C H 0.0751 0.3186 0.3064 0.081 Uiso 1 1 calc R
C19 C 0.23332(13) 0.25670(18) 0.39172(12) 0.0512(7) Uani 1 1 d .
H19A H 0.2736 0.2853 0.4059 0.077 Uiso 1 1 calc R
H19B H 0.2370 0.2572 0.3559 0.077 Uiso 1 1 calc R
H19C H 0.2337 0.2021 0.4034 0.077 Uiso 1 1 calc R
C20 C 0.19416(13) 0.29323(16) 0.49997(10) 0.0451(6) Uani 1 1 d .
H20A H 0.2028 0.2365 0.5028 0.068 Uiso 1 1 calc R
H20B H 0.1721 0.3126 0.5302 0.068 Uiso 1 1 calc R
H20C H 0.2393 0.3206 0.4947 0.068 Uiso 1 1 calc R
C21 C -0.11073(11) 0.26885(13) 0.37024(8) 0.0310(5) Uani 1 1 d .
C22 C -0.15946(12) 0.31977(14) 0.39414(9) 0.0343(5) Uani 1 1 d .
C23 C -0.22794(12) 0.32871(14) 0.37383(9) 0.0360(5) Uani 1 1 d .
H23 H -0.2604 0.3630 0.3897 0.043 Uiso 1 1 calc R
C24 C -0.24998(13) 0.28963(14) 0.33166(9) 0.0363(5) Uani 1 1 d .
C25 C -0.20066(12) 0.23977(15) 0.30874(9) 0.0362(5) Uani 1 1 d .
H25 H -0.2144 0.2126 0.2798 0.043 Uiso 1 1 calc R
C26 C -0.13202(12) 0.22878(13) 0.32700(8) 0.0319(5) Uani 1 1 d .
C27 C -0.14182(15) 0.36366(18) 0.44113(10) 0.0500(7) Uani 1 1 d .
H27A H -0.1400 0.4204 0.4345 0.075 Uiso 1 1 calc R
H27B H -0.0957 0.3460 0.4535 0.075 Uiso 1 1 calc R
H27C H -0.1784 0.3530 0.4658 0.075 Uiso 1 1 calc R
C28 C -0.32459(13) 0.30009(18) 0.31091(11) 0.0503(7) Uani 1 1 d .
H28A H -0.3594 0.2956 0.3375 0.075 Uiso 1 1 calc R
H28B H -0.3337 0.2593 0.2863 0.075 Uiso 1 1 calc R
H28C H -0.3286 0.3522 0.2956 0.075 Uiso 1 1 calc R
C29 C -0.08005(14) 0.17330(17) 0.30197(10) 0.0468(6) Uani 1 1 d .
H29A H -0.0394 0.2035 0.2897 0.070 Uiso 1 1 calc R
H29B H -0.1037 0.1469 0.2745 0.070 Uiso 1 1 calc R
H29C H -0.0635 0.1338 0.3256 0.070 Uiso 1 1 calc R
C30 C 0.11596(12) 0.13988(13) 0.32222(8) 0.0293(5) Uani 1 1 d .
H30A H 0.1485 0.1848 0.3166 0.035 Uiso 1 1 calc R
H30B H 0.0750 0.1471 0.2999 0.035 Uiso 1 1 calc R
C41 C 0.17985(12) 0.06092(13) 0.24533(8) 0.0307(5) Uani 1 1 d .
F42 F 0.06677(8) 0.11506(11) 0.22129(5) 0.0569(4) Uani 1 1 d .
C42 C 0.13253(13) 0.08733(15) 0.20904(9) 0.0378(5) Uani 1 1 d .
F43 F 0.09681(10) 0.11291(12) 0.12644(6) 0.0677(5) Uani 1 1 d .
C43 C 0.14615(14) 0.08581(16) 0.15855(9) 0.0431(6) Uani 1 1 d .
F44 F 0.22403(10) 0.05433(11) 0.09268(5) 0.0619(5) Uani 1 1 d .
C44 C 0.20991(14) 0.05632(16) 0.14165(8) 0.0419(6) Uani 1 1 d .
F45 F 0.32122(8) -0.00254(10) 0.15939(6) 0.0519(4) Uani 1 1 d .
C45 C 0.25815(13) 0.02787(15) 0.17523(9) 0.0382(5) Uani 1 1 d .
F46 F 0.29258(8) -0.00437(9) 0.25452(5) 0.0456(4) Uani 1 1 d .
C46 C 0.24225(12) 0.02930(14) 0.22510(8) 0.0332(5) Uani 1 1 d .
C51 C 0.22690(11) 0.04737(13) 0.34240(8) 0.0289(5) Uani 1 1 d .
F52 F 0.29200(7) 0.14501(8) 0.29774(5) 0.0412(3) Uani 1 1 d .
C52 C 0.28742(12) 0.09497(13) 0.33692(8) 0.0311(5) Uani 1 1 d .
F53 F 0.40007(8) 0.14653(10) 0.36085(6) 0.0543(4) Uani 1 1 d .
C53 C 0.34405(12) 0.09790(14) 0.36957(9) 0.0378(5) Uani 1 1 d .
F54 F 0.39427(8) 0.05855(10) 0.44575(6) 0.0543(4) Uani 1 1 d .
C54 C 0.34163(13) 0.05333(15) 0.41212(9) 0.0390(6) Uani 1 1 d .
F55 F 0.27888(9) -0.03631(10) 0.46242(5) 0.0529(4) Uani 1 1 d .
C55 C 0.28342(14) 0.00533(15) 0.42008(9) 0.0385(6) Uani 1 1 d .
F56 F 0.17478(8) -0.04851(9) 0.39645(5) 0.0436(3) Uani 1 1 d .
C56 C 0.22900(12) 0.00200(14) 0.38557(8) 0.0324(5) Uani 1 1 d .
N61 N 0.10819(10) -0.02085(11) 0.30581(7) 0.0318(4) Uani 1 1 d .
C62 C 0.03651(13) -0.01522(16) 0.30512(9) 0.0398(6) Uani 1 1 d .
H62 H 0.0152 0.0352 0.3081 0.048 Uiso 1 1 calc R
C63 C -0.00679(15) -0.08100(19) 0.30014(11) 0.0555(8) Uani 1 1 d .
H63 H -0.0569 -0.0754 0.2997 0.067 Uiso 1 1 calc R
C64 C 0.02380(17) -0.1547(2) 0.29590(12) 0.0628(9) Uani 1 1 d .
H64 H -0.0051 -0.2003 0.2928 0.075 Uiso 1 1 calc R
C65 C 0.09738(17) -0.16141(17) 0.29620(12) 0.0571(8) Uani 1 1 d .
H65 H 0.1194 -0.2115 0.2934 0.068 Uiso 1 1 calc R
C66 C 0.13807(14) -0.09335(15) 0.30068(10) 0.0423(6) Uani 1 1 d .
H66 H 0.1883 -0.0977 0.3001 0.051 Uiso 1 1 calc R

loop_
_atom_site_aniso_label
_atom_site_aniso_U_11
_atom_site_aniso_U_22
_atom_site_aniso_U_33
_atom_site_aniso_U_23
_atom_site_aniso_U_13
_atom_site_aniso_U_12
Zr1 0.02320(10) 0.02492(11) 0.02176(10) -0.00145(8) -0.00073(8) -0.00079(8)
O1 0.0264(7) 0.0397(9) 0.0376(9) 0.0009(7) -0.0075(7) 0.0015(7)
O2 0.0312(8) 0.0308(8) 0.0269(8) -0.0045(6) 0.0043(6) -0.0013(6)
B1 0.0299(12) 0.0301(13) 0.0238(12) 0.0000(10) 0.0027(10) 0.0003(10)
C1 0.0412(13) 0.0352(12) 0.0317(12) 0.0027(10) 0.0110(10) -0.0003(10)
C2 0.0342(12) 0.0387(13) 0.0309(12) 0.0048(10) 0.0032(10) -0.0074(10)
C3 0.0418(12) 0.0282(11) 0.0246(11) 0.0021(9) 0.0049(9) -0.0058(10)
C4 0.0368(12) 0.0306(11) 0.0268(11) 0.0058(9) 0.0018(9) 0.0016(9)
C5 0.0431(13) 0.0327(12) 0.0227(10) 0.0004(9) 0.0013(9) -0.0039(10)
C6 0.0552(17) 0.0520(17) 0.0559(18) 0.0004(14) 0.0248(14) 0.0066(13)
C7 0.0380(14) 0.0556(17) 0.0530(16) 0.0079(14) -0.0014(12) -0.0134(12)
C8 0.0616(16) 0.0350(13) 0.0336(13) -0.0031(11) 0.0097(12) -0.0093(12)
C9 0.0472(15) 0.0420(14) 0.0476(15) 0.0034(12) -0.0021(12) 0.0097(12)
C10 0.0694(18) 0.0482(16) 0.0275(12) -0.0022(11) -0.0031(12) -0.0097(14)
C11 0.0298(11) 0.0245(11) 0.0344(12) -0.0055(9) 0.0003(9) -0.0016(9)
C12 0.0333(11) 0.0247(11) 0.0372(12) 0.0001(9) -0.0048(9) -0.0030(9)
C13 0.0424(13) 0.0294(12) 0.0322(12) -0.0005(10) 0.0035(10) -0.0098(10)
C14 0.0272(11) 0.0308(12) 0.0430(13) -0.0075(10) 0.0046(10) -0.0075(9)
C15 0.0298(11) 0.0277(11) 0.0365(12) -0.0043(10) -0.0049(9) -0.0039(9)
C16 0.0439(13) 0.0367(13) 0.0385(13) -0.0095(11) 0.0059(11) 0.0014(11)
C17 0.0473(15) 0.0348(13) 0.0560(17) 0.0083(12) -0.0149(13) 0.0006(11)
C18 0.084(2) 0.0418(15) 0.0354(14) 0.0033(12) 0.0072(14) -0.0081(14)
C19 0.0334(13) 0.0525(16) 0.0678(19) -0.0178(15) 0.0091(13) -0.0036(12)
C20 0.0376(13) 0.0457(15) 0.0520(16) -0.0030(12) -0.0181(12) -0.0020(11)
C21 0.0272(11) 0.0328(12) 0.0329(12) 0.0039(10) -0.0057(9) -0.0024(9)
C22 0.0324(11) 0.0374(13) 0.0332(12) -0.0020(10) -0.0036(10) 0.0005(10)
C23 0.0321(12) 0.0384(13) 0.0375(13) -0.0021(11) -0.0027(10) 0.0066(10)
C24 0.0313(11) 0.0393(13) 0.0382(12) 0.0032(11) -0.0071(10) 0.0023(10)
C25 0.0379(12) 0.0394(13) 0.0312(12) -0.0036(10) -0.0085(10) -0.0003(10)
C26 0.0302(11) 0.0324(12) 0.0333(12) 0.0013(10) -0.0016(9) 0.0019(9)
C27 0.0456(15) 0.0610(18) 0.0433(15) -0.0161(14) -0.0088(12) 0.0077(13)
C28 0.0347(13) 0.0614(18) 0.0548(17) -0.0051(14) -0.0154(12) 0.0086(12)
C29 0.0405(14) 0.0553(17) 0.0446(15) -0.0125(13) -0.0066(12) 0.0127(12)
C30 0.0322(11) 0.0316(11) 0.0242(10) 0.0008(9) 0.0009(9) 0.0004(9)
C41 0.0349(11) 0.0313(11) 0.0258(11) -0.0006(9) 0.0007(9) -0.0009(9)
F42 0.0420(8) 0.0948(13) 0.0339(8) -0.0019(8) -0.0045(6) 0.0214(8)
C42 0.0361(12) 0.0462(14) 0.0310(12) -0.0021(11) -0.0009(10) 0.0031(11)
F43 0.0703(11) 0.1022(15) 0.0307(8) 0.0097(9) -0.0120(8) 0.0193(10)
C43 0.0512(15) 0.0510(15) 0.0271(12) 0.0031(11) -0.0075(11) 0.0002(12)
F44 0.0741(11) 0.0866(13) 0.0250(7) 0.0019(8) 0.0102(7) -0.0032(10)
C44 0.0547(15) 0.0484(15) 0.0225(11) 0.0002(11) 0.0066(11) -0.0075(12)
F45 0.0505(9) 0.0634(10) 0.0417(8) -0.0067(7) 0.0168(7) 0.0079(8)
C45 0.0436(14) 0.0379(13) 0.0332(12) -0.0038(11) 0.0087(11) -0.0029(11)
F46 0.0460(8) 0.0565(9) 0.0342(7) -0.0025(7) -0.0004(6) 0.0199(7)
C46 0.0361(12) 0.0354(12) 0.0280(11) -0.0010(10) -0.0003(9) 0.0003(10)
C51 0.0313(11) 0.0303(11) 0.0251(10) -0.0020(9) 0.0020(9) 0.0056(9)
F52 0.0425(8) 0.0433(8) 0.0378(8) 0.0075(6) 0.0009(6) -0.0065(6)
C52 0.0353(12) 0.0300(11) 0.0280(11) -0.0008(9) 0.0008(9) 0.0035(9)
F53 0.0403(8) 0.0577(10) 0.0651(11) -0.0033(8) -0.0096(7) -0.0122(7)
C53 0.0337(12) 0.0357(13) 0.0440(14) -0.0071(11) -0.0022(10) 0.0017(10)
F54 0.0507(9) 0.0617(10) 0.0507(9) -0.0098(8) -0.0251(7) 0.0140(8)
C54 0.0384(13) 0.0421(14) 0.0364(13) -0.0086(11) -0.0094(10) 0.0140(11)
F55 0.0631(10) 0.0591(10) 0.0365(8) 0.0145(7) -0.0042(7) 0.0211(8)
C55 0.0468(14) 0.0400(13) 0.0286(12) 0.0028(10) -0.0026(10) 0.0170(11)
F56 0.0456(8) 0.0451(8) 0.0401(8) 0.0123(7) 0.0030(6) -0.0021(7)
C56 0.0339(12) 0.0320(12) 0.0314(12) -0.0008(10) 0.0021(9) 0.0057(10)
N61 0.0332(10) 0.0349(10) 0.0274(9) -0.0028(8) 0.0029(8) -0.0014(8)
C62 0.0350(12) 0.0462(14) 0.0381(13) -0.0046(11) 0.0031(10) -0.0032(11)
C63 0.0407(15) 0.0631(19) 0.0626(19) -0.0113(16) 0.0071(13) -0.0168(14)
C64 0.0607(19) 0.0580(19) 0.070(2) -0.0196(16) 0.0130(16) -0.0284(16)
C65 0.070(2) 0.0362(15) 0.0647(19) -0.0120(14) 0.0125(16) -0.0065(14)
C66 0.0431(14) 0.0366(13) 0.0472(15) -0.0060(11) 0.0073(12) -0.0010(11)

loop_
_atom_type_symbol
_atom_type_description
_atom_type_scat_dispersion_real
_atom_type_scat_dispersion_imag
_atom_type_scat_source
C C 0.0033 0.0016 'International Tables Vol C Tables 4.2.6.8 and 6.1.1.4'
H H 0.0000 0.0000 'International Tables Vol C Tables 4.2.6.8 and 6.1.1.4'
B B 0.0013 0.0007 'International Tables Vol C Tables 4.2.6.8 and 6.1.1.4'
N N 0.0061 0.0033 'International Tables Vol C Tables 4.2.6.8 and 6.1.1.4'
O O 0.0106 0.0060 'International Tables Vol C Tables 4.2.6.8 and 6.1.1.4'
F F 0.0171 0.0103 'International Tables Vol C Tables 4.2.6.8 and 6.1.1.4'
Zr Zr -2.9673 0.5597 'International Tables Vol C Tables 4.2.6.8 and 6.1.1.4'

loop_
_geom_angle_atom_site_label_1
_geom_angle_atom_site_label_2
_geom_angle_atom_site_label_3
_geom_angle
O1 Zr1 O2 103.21(6)
O1 Zr1 C4 131.73(7)
O2 Zr1 C4 86.28(7)
O1 Zr1 C15 126.96(7)
O2 Zr1 C15 108.30(7)
C4 Zr1 C15 92.32(7)
O1 Zr1 C3 103.18(7)
O2 Zr1 C3 76.96(7)
C4 Zr1 C3 32.34(7)
C15 Zr1 C3 124.65(7)
O1 Zr1 C11 96.76(7)
O2 Zr1 C11 134.22(6)
C4 Zr1 C11 110.01(7)
C15 Zr1 C11 32.46(7)
C3 Zr1 C11 137.34(7)
O1 Zr1 C14 120.09(7)
O2 Zr1 C14 81.70(7)
C4 Zr1 C14 108.04(8)
C15 Zr1 C14 31.80(7)
C3 Zr1 C14 135.07(8)
C11 Zr1 C14 52.78(7)
O1 Zr1 C13 88.61(7)
O2 Zr1 C13 87.02(7)
C4 Zr1 C13 139.54(7)
C15 Zr1 C13 52.60(7)
C3 Zr1 C13 161.85(7)
C11 Zr1 C13 52.45(7)
C14 Zr1 C13 31.51(8)
O1 Zr1 C2 79.10(7)
O2 Zr1 C2 102.15(7)
C4 Zr1 C2 52.71(7)
C15 Zr1 C2 131.55(7)
C3 Zr1 C2 31.60(7)
C11 Zr1 C2 122.03(7)
C14 Zr1 C2 159.41(8)
C13 Zr1 C2 166.03(8)
O1 Zr1 C12 75.54(7)
O2 Zr1 C12 117.56(7)
C4 Zr1 C12 140.94(7)
C15 Zr1 C12 52.27(7)
C3 Zr1 C12 165.45(7)
C11 Zr1 C12 31.19(7)
C14 Zr1 C12 51.84(7)
C13 Zr1 C12 31.38(7)
C2 Zr1 C12 136.58(7)
O1 Zr1 C5 119.58(7)
O2 Zr1 C5 117.80(7)
C4 Zr1 C5 31.59(7)
C15 Zr1 C5 80.80(7)
C3 Zr1 C5 52.15(7)
C11 Zr1 C5 85.20(7)
C14 Zr1 C5 108.62(7)
C13 Zr1 C5 132.86(7)
C2 Zr1 C5 51.53(7)
C12 Zr1 C5 115.46(7)
O1 Zr1 C1 88.96(7)
O2 Zr1 C1 128.74(7)
C4 Zr1 C1 52.04(7)
C15 Zr1 C1 102.45(8)
C3 Zr1 C1 51.80(7)
C11 Zr1 C1 91.90(7)
C14 Zr1 C1 133.95(8)
C13 Zr1 C1 143.63(7)
C2 Zr1 C1 31.02(7)
C12 Zr1 C1 113.70(7)
C5 Zr1 C1 30.80(7)
C21 O1 Zr1 168.48(15)
C30 O2 Zr1 143.40(13)
N61 B1 C30 114.07(17)
N61 B1 C51 110.36(18)
C30 B1 C51 107.34(17)
N61 B1 C41 99.79(16)
C30 B1 C41 111.59(18)
C51 B1 C41 113.76(18)
C5 C1 C2 108.2(2)
C5 C1 C6 124.2(2)
C2 C1 C6 125.6(2)
C5 C1 Zr1 73.91(13)
C2 C1 Zr1 72.41(13)
C6 C1 Zr1 132.52(17)
C3 C2 C1 108.1(2)
C3 C2 C7 126.3(2)
C1 C2 C7 125.2(2)
C3 C2 Zr1 72.16(12)
C1 C2 Zr1 76.57(13)
C7 C2 Zr1 122.28(16)
C2 C3 C4 108.0(2)
C2 C3 C8 125.9(2)
C4 C3 C8 125.8(2)
C2 C3 Zr1 76.24(13)
C4 C3 Zr1 73.20(12)
C8 C3 Zr1 121.36(15)
C5 C4 C3 107.6(2)
C5 C4 C9 126.2(2)
C3 C4 C9 125.7(2)
C5 C4 Zr1 78.27(13)
C3 C4 Zr1 74.47(12)
C9 C4 Zr1 119.53(16)
C1 C5 C4 108.0(2)
C1 C5 C10 123.6(2)
C4 C5 C10 125.5(2)
C1 C5 Zr1 75.29(13)
C4 C5 Zr1 70.14(12)
C10 C5 Zr1 135.79(16)
C1 C6 H6A 109.5
C1 C6 H6B 109.5
H6A C6 H6B 109.5
C1 C6 H6C 109.5
H6A C6 H6C 109.5
H6B C6 H6C 109.5
C2 C7 H7A 109.5
C2 C7 H7B 109.5
H7A C7 H7B 109.5
C2 C7 H7C 109.5
H7A C7 H7C 109.5
H7B C7 H7C 109.5
C3 C8 H8A 109.5
C3 C8 H8B 109.5
H8A C8 H8B 109.5
C3 C8 H8C 109.5
H8A C8 H8C 109.5
H8B C8 H8C 109.5
C4 C9 H9A 109.5
C4 C9 H9B 109.5
H9A C9 H9B 109.5
C4 C9 H9C 109.5
H9A C9 H9C 109.5
H9B C9 H9C 109.5
C5 C10 H10A 109.5
C5 C10 H10B 109.5
H10A C10 H10B 109.5
C5 C10 H10C 109.5
H10A C10 H10C 109.5
H10B C10 H10C 109.5
C12 C11 C15 107.31(19)
C12 C11 C16 126.3(2)
C15 C11 C16 125.3(2)
C12 C11 Zr1 76.48(13)
C15 C11 Zr1 72.65(12)
C16 C11 Zr1 125.83(15)
C11 C12 C13 108.7(2)
C11 C12 C17 128.0(2)
C13 C12 C17 123.1(2)
C11 C12 Zr1 72.33(12)
C13 C12 Zr1 73.18(13)
C17 C12 Zr1 124.74(15)
C14 C13 C12 107.7(2)
C14 C13 C18 128.0(2)
C12 C13 C18 123.8(2)
C14 C13 Zr1 73.43(13)
C12 C13 Zr1 75.44(13)
C18 C13 Zr1 123.92(17)
C15 C14 C13 108.5(2)
C15 C14 C19 123.7(2)
C13 C14 C19 127.4(2)
C15 C14 Zr1 72.84(12)
C13 C14 Zr1 75.07(13)
C19 C14 Zr1 123.94(16)
C14 C15 C11 107.8(2)
C14 C15 C20 123.4(2)
C11 C15 C20 126.7(2)
C14 C15 Zr1 75.36(12)
C11 C15 Zr1 74.89(12)
C20 C15 Zr1 128.99(16)
C11 C16 H16A 109.5
C11 C16 H16B 109.5
H16A C16 H16B 109.5
C11 C16 H16C 109.5
H16A C16 H16C 109.5
H16B C16 H16C 109.5
C12 C17 H17A 109.5
C12 C17 H17B 109.5
H17A C17 H17B 109.5
C12 C17 H17C 109.5
H17A C17 H17C 109.5
H17B C17 H17C 109.5
C13 C18 H18A 109.5
C13 C18 H18B 109.5
H18A C18 H18B 109.5
C13 C18 H18C 109.5
H18A C18 H18C 109.5
H18B C18 H18C 109.5
C14 C19 H19A 109.5
C14 C19 H19B 109.5
H19A C19 H19B 109.5
C14 C19 H19C 109.5
H19A C19 H19C 109.5
H19B C19 H19C 109.5
C15 C20 H20A 109.5
C15 C20 H20B 109.5
H20A C20 H20B 109.5
C15 C20 H20C 109.5
H20A C20 H20C 109.5
H20B C20 H20C 109.5
O1 C21 C26 118.7(2)
O1 C21 C22 121.9(2)
C26 C21 C22 119.3(2)
C23 C22 C21 118.5(2)
C23 C22 C27 118.5(2)
C21 C22 C27 122.9(2)
C24 C23 C22 123.1(2)
C24 C23 H23 118.5
C22 C23 H23 118.5
C23 C24 C25 117.2(2)
C23 C24 C28 121.7(2)
C25 C24 C28 121.0(2)
C26 C25 C24 122.3(2)
C26 C25 H25 118.8
C24 C25 H25 118.8
C25 C26 C21 119.6(2)
C25 C26 C29 121.3(2)
C21 C26 C29 119.2(2)
C22 C27 H27A 109.5
C22 C27 H27B 109.5
H27A C27 H27B 109.5
C22 C27 H27C 109.5
H27A C27 H27C 109.5
H27B C27 H27C 109.5
C24 C28 H28A 109.5
C24 C28 H28B 109.5
H28A C28 H28B 109.5
C24 C28 H28C 109.5
H28A C28 H28C 109.5
H28B C28 H28C 109.5
C26 C29 H29A 109.5
C26 C29 H29B 109.5
H29A C29 H29B 109.5
C26 C29 H29C 109.5
H29A C29 H29C 109.5
H29B C29 H29C 109.5
O2 C30 B1 118.63(17)
O2 C30 H30A 107.7
B1 C30 H30A 107.7
O2 C30 H30B 107.7
B1 C30 H30B 107.7
H30A C30 H30B 107.1
C42 C41 C46 112.1(2)
C42 C41 B1 122.3(2)
C46 C41 B1 125.2(2)
F42 C42 C43 114.4(2)
F42 C42 C41 120.9(2)
C43 C42 C41 124.7(2)
F43 C43 C44 120.3(2)
F43 C43 C42 120.1(2)
C44 C43 C42 119.6(2)
F44 C44 C45 120.9(2)
F44 C44 C43 120.4(2)
C45 C44 C43 118.7(2)
F45 C45 C44 119.8(2)
F45 C45 C46 120.2(2)
C44 C45 C46 120.0(2)
F46 C46 C45 114.6(2)
F46 C46 C41 120.68(19)
C45 C46 C41 124.7(2)
C52 C51 C56 112.4(2)
C52 C51 B1 120.35(19)
C56 C51 B1 126.5(2)
F52 C52 C53 115.4(2)
F52 C52 C51 119.42(19)
C53 C52 C51 125.1(2)
F53 C53 C54 120.2(2)
F53 C53 C52 120.4(2)
C54 C53 C52 119.4(2)
F54 C54 C55 120.9(2)
F54 C54 C53 120.5(2)
C55 C54 C53 118.6(2)
F55 C55 C54 119.4(2)
F55 C55 C56 120.5(2)
C54 C55 C56 120.1(2)
F56 C56 C55 115.4(2)
F56 C56 C51 120.3(2)
C55 C56 C51 124.3(2)
C62 N61 C66 118.4(2)
C62 N61 B1 120.8(2)
C66 N61 B1 120.30(19)
N61 C62 C63 122.0(3)
N61 C62 H62 119.0
C63 C62 H62 119.0
C64 C63 C62 119.4(3)
C64 C63 H63 120.3
C62 C63 H63 120.3
C63 C64 C65 119.3(3)
C63 C64 H64 120.4
C65 C64 H64 120.4
C64 C65 C66 118.8(3)
C64 C65 H65 120.6
C66 C65 H65 120.6
N61 C66 C65 122.1(2)
N61 C66 H66 118.9
C65 C66 H66 118.9

loop_
_geom_bond_atom_site_label_1
_geom_bond_atom_site_label_2
_geom_bond_distance
Zr1 O1 2.0016(15)
Zr1 O2 2.0140(14)
Zr1 C4 2.543(2)
Zr1 C15 2.555(2)
Zr1 C3 2.560(2)
Zr1 C11 2.584(2)
Zr1 C14 2.587(2)
Zr1 C13 2.608(2)
Zr1 C2 2.612(2)
Zr1 C12 2.637(2)
Zr1 C5 2.648(2)
Zr1 C1 2.665(2)
O1 C21 1.348(2)
O2 C30 1.434(2)
B1 N61 1.625(3)
B1 C30 1.641(3)
B1 C51 1.642(3)
B1 C41 1.666(3)
C1 C5 1.411(3)
C1 C2 1.412(3)
C1 C6 1.502(3)
C2 C3 1.409(3)
C2 C7 1.501(3)
C3 C4 1.421(3)
C3 C8 1.492(3)
C4 C5 1.416(3)
C4 C9 1.504(3)
C5 C10 1.506(3)
C6 H6A 0.9700
C6 H6B 0.9700
C6 H6C 0.9700
C7 H7A 0.9700
C7 H7B 0.9700
C7 H7C 0.9700
C8 H8A 0.9700
C8 H8B 0.9700
C8 H8C 0.9700
C9 H9A 0.9700
C9 H9B 0.9700
C9 H9C 0.9700
C10 H10A 0.9700
C10 H10B 0.9700
C10 H10C 0.9700
C11 C12 1.404(3)
C11 C15 1.436(3)
C11 C16 1.497(3)
C12 C13 1.418(3)
C12 C17 1.504(3)
C13 C14 1.410(3)
C13 C18 1.503(3)
C14 C15 1.409(3)
C14 C19 1.499(3)
C15 C20 1.503(3)
C16 H16A 0.9700
C16 H16B 0.9700
C16 H16C 0.9700
C17 H17A 0.9700
C17 H17B 0.9700
C17 H17C 0.9700
C18 H18A 0.9700
C18 H18B 0.9700
C18 H18C 0.9700
C19 H19A 0.9700
C19 H19B 0.9700
C19 H19C 0.9700
C20 H20A 0.9700
C20 H20B 0.9700
C20 H20C 0.9700
C21 C26 1.404(3)
C21 C22 1.405(3)
C22 C23 1.398(3)
C22 C27 1.503(3)
C23 C24 1.376(3)
C23 H23 0.9400
C24 C25 1.390(3)
C24 C28 1.511(3)
C25 C26 1.385(3)
C25 H25 0.9400
C26 C29 1.505(3)
C27 H27A 0.9700
C27 H27B 0.9700
C27 H27C 0.9700
C28 H28A 0.9700
C28 H28B 0.9700
C28 H28C 0.9700
C29 H29A 0.9700
C29 H29B 0.9700
C29 H29C 0.9700
C30 H30A 0.9800
C30 H30B 0.9800
C41 C42 1.391(3)
C41 C46 1.391(3)
F42 C42 1.353(3)
C42 C43 1.386(3)
F43 C43 1.344(3)
C43 C44 1.367(4)
F44 C44 1.348(3)
C44 C45 1.364(4)
F45 C45 1.352(3)
C45 C46 1.378(3)
F46 C46 1.353(3)
C51 C52 1.392(3)
C51 C56 1.392(3)
F52 C52 1.353(3)
C52 C53 1.376(3)
F53 C53 1.347(3)
C53 C54 1.371(4)
F54 C54 1.340(3)
C54 C55 1.370(4)
F55 C55 1.342(3)
C55 C56 1.379(3)
F56 C56 1.353(3)
N61 C62 1.341(3)
N61 C66 1.347(3)
C62 C63 1.376(4)
C62 H62 0.9400
C63 C64 1.368(4)
C63 H63 0.9400
C64 C65 1.378(4)
C64 H64 0.9400
C65 C66 1.378(4)
C65 H65 0.9400
C66 H66 0.9400

loop_
_geom_torsion_atom_site_label_1
_geom_torsion_atom_site_label_2
_geom_torsion_atom_site_label_3
_geom_torsion_atom_site_label_4
_geom_torsion
O2 Zr1 O1 C21 94.6(8)
C4 Zr1 O1 C21 -2.3(8)
C15 Zr1 O1 C21 -140.0(8)
C3 Zr1 O1 C21 15.1(8)
C11 Zr1 O1 C21 -126.9(8)
C14 Zr1 O1 C21 -177.5(8)
C13 Zr1 O1 C21 -179.0(8)
C2 Zr1 O1 C21 -5.5(8)
C12 Zr1 O1 C21 -149.9(8)
C5 Zr1 O1 C21 -38.6(8)
C1 Zr1 O1 C21 -35.1(8)
O1 Zr1 O2 C30 58.0(2)
C4 Zr1 O2 C30 -170.0(2)
C15 Zr1 O2 C30 -78.8(2)
C3 Zr1 O2 C30 158.7(2)
C11 Zr1 O2 C30 -55.4(2)
C14 Zr1 O2 C30 -61.1(2)
C13 Zr1 O2 C30 -29.9(2)
C2 Zr1 O2 C30 139.4(2)
C12 Zr1 O2 C30 -22.4(2)
C5 Zr1 O2 C30 -167.8(2)
C1 Zr1 O2 C30 157.4(2)
O1 Zr1 C1 C5 -174.09(14)
O2 Zr1 C1 C5 79.75(15)
C4 Zr1 C1 C5 36.76(13)
C15 Zr1 C1 C5 -46.37(15)
C3 Zr1 C1 C5 78.19(15)
C11 Zr1 C1 C5 -77.36(14)
C14 Zr1 C1 C5 -41.33(18)
C13 Zr1 C1 C5 -87.85(18)
C2 Zr1 C1 C5 115.6(2)
C12 Zr1 C1 C5 -100.39(14)
O1 Zr1 C1 C2 70.32(14)
O2 Zr1 C1 C2 -35.85(17)
C4 Zr1 C1 C2 -78.84(15)
C15 Zr1 C1 C2 -161.96(14)
C3 Zr1 C1 C2 -37.41(13)
C11 Zr1 C1 C2 167.05(14)
C14 Zr1 C1 C2 -156.92(13)
C13 Zr1 C1 C2 156.56(14)
C12 Zr1 C1 C2 144.01(13)
C5 Zr1 C1 C2 -115.6(2)
O1 Zr1 C1 C6 -52.2(3)
O2 Zr1 C1 C6 -158.3(2)
C4 Zr1 C1 C6 158.7(3)
C15 Zr1 C1 C6 75.6(3)
C3 Zr1 C1 C6 -159.9(3)
C11 Zr1 C1 C6 44.6(3)
C14 Zr1 C1 C6 80.6(3)
C13 Zr1 C1 C6 34.1(3)
C2 Zr1 C1 C6 -122.5(3)
C12 Zr1 C1 C6 21.5(3)
C5 Zr1 C1 C6 121.9(3)
C5 C1 C2 C3 0.0(3)
C6 C1 C2 C3 -164.0(2)
Zr1 C1 C2 C3 65.82(15)
C5 C1 C2 C7 174.0(2)
C6 C1 C2 C7 9.9(4)
Zr1 C1 C2 C7 -120.2(2)
C5 C1 C2 Zr1 -65.79(16)
C6 C1 C2 Zr1 130.2(2)
O1 Zr1 C2 C3 139.11(14)
O2 Zr1 C2 C3 37.77(14)
C4 Zr1 C2 C3 -37.91(13)
C15 Zr1 C2 C3 -90.54(15)
C11 Zr1 C2 C3 -129.69(13)
C14 Zr1 C2 C3 -61.0(3)
C13 Zr1 C2 C3 167.9(3)
C12 Zr1 C2 C3 -165.88(12)
C5 Zr1 C2 C3 -78.22(14)
C1 Zr1 C2 C3 -114.4(2)
O1 Zr1 C2 C1 -106.52(15)
O2 Zr1 C2 C1 152.14(14)
C4 Zr1 C2 C1 76.46(15)
C15 Zr1 C2 C1 23.83(18)
C3 Zr1 C2 C1 114.4(2)
C11 Zr1 C2 C1 -15.32(17)
C14 Zr1 C2 C1 53.4(3)
C13 Zr1 C2 C1 -77.7(3)
C12 Zr1 C2 C1 -51.51(18)
C5 Zr1 C2 C1 36.15(13)
O1 Zr1 C2 C7 16.9(2)
O2 Zr1 C2 C7 -84.4(2)
C4 Zr1 C2 C7 -160.1(2)
C15 Zr1 C2 C7 147.25(19)
C3 Zr1 C2 C7 -122.2(3)
C11 Zr1 C2 C7 108.1(2)
C14 Zr1 C2 C7 176.8(2)
C13 Zr1 C2 C7 45.7(4)
C12 Zr1 C2 C7 71.9(2)
C5 Zr1 C2 C7 159.6(2)
C1 Zr1 C2 C7 123.4(3)
C1 C2 C3 C4 -1.9(3)
C7 C2 C3 C4 -175.7(2)
Zr1 C2 C3 C4 66.89(15)
C1 C2 C3 C8 172.3(2)
C7 C2 C3 C8 -1.6(4)
Zr1 C2 C3 C8 -119.0(2)
C1 C2 C3 Zr1 -68.78(16)
C7 C2 C3 Zr1 117.4(2)
O1 Zr1 C3 C2 -41.31(14)
O2 Zr1 C3 C2 -142.07(14)
C4 Zr1 C3 C2 113.96(19)
C15 Zr1 C3 C2 114.53(14)
C11 Zr1 C3 C2 74.31(17)
C14 Zr1 C3 C2 154.17(13)
C13 Zr1 C3 C2 -170.7(2)
C12 Zr1 C3 C2 41.9(3)
C5 Zr1 C3 C2 76.08(14)
C1 Zr1 C3 C2 36.68(13)
O1 Zr1 C3 C4 -155.27(13)
O2 Zr1 C3 C4 103.97(14)
C15 Zr1 C3 C4 0.58(16)
C11 Zr1 C3 C4 -39.64(18)
C14 Zr1 C3 C4 40.22(17)
C13 Zr1 C3 C4 75.4(3)
C2 Zr1 C3 C4 -113.96(19)
C12 Zr1 C3 C4 -72.1(3)
C5 Zr1 C3 C4 -37.87(13)
C1 Zr1 C3 C4 -77.27(14)
O1 Zr1 C3 C8 82.6(2)
O2 Zr1 C3 C8 -18.15(19)
C4 Zr1 C3 C8 -122.1(3)
C15 Zr1 C3 C8 -121.55(19)
C11 Zr1 C3 C8 -161.76(17)
C14 Zr1 C3 C8 -81.9(2)
C13 Zr1 C3 C8 -46.7(3)
C2 Zr1 C3 C8 123.9(3)
C12 Zr1 C3 C8 165.8(2)
C5 Zr1 C3 C8 -160.0(2)
C1 Zr1 C3 C8 160.6(2)
C2 C3 C4 C5 3.0(2)
C8 C3 C4 C5 -171.2(2)
Zr1 C3 C4 C5 71.95(15)
C2 C3 C4 C9 175.6(2)
C8 C3 C4 C9 1.4(4)
Zr1 C3 C4 C9 -115.5(2)
C2 C3 C4 Zr1 -68.94(16)
C8 C3 C4 Zr1 116.9(2)
O1 Zr1 C4 C5 -79.18(16)
O2 Zr1 C4 C5 176.41(14)
C15 Zr1 C4 C5 68.21(14)
C3 Zr1 C4 C5 -112.27(19)
C11 Zr1 C4 C5 40.34(15)
C14 Zr1 C4 C5 96.39(14)
C13 Zr1 C4 C5 95.42(16)
C2 Zr1 C4 C5 -75.26(14)
C12 Zr1 C4 C5 45.44(18)
C1 Zr1 C4 C5 -35.80(13)
O1 Zr1 C4 C3 33.09(17)
O2 Zr1 C4 C3 -71.33(13)
C15 Zr1 C4 C3 -179.53(13)
C11 Zr1 C4 C3 152.61(13)
C14 Zr1 C4 C3 -151.34(13)
C13 Zr1 C4 C3 -152.32(13)
C2 Zr1 C4 C3 37.01(13)
C12 Zr1 C4 C3 157.70(13)
C5 Zr1 C4 C3 112.27(19)
C1 Zr1 C4 C3 76.46(14)
O1 Zr1 C4 C9 155.67(17)
O2 Zr1 C4 C9 51.26(18)
C15 Zr1 C4 C9 -56.94(19)
C3 Zr1 C4 C9 122.6(2)
C11 Zr1 C4 C9 -84.81(19)
C14 Zr1 C4 C9 -28.8(2)
C13 Zr1 C4 C9 -29.7(2)
C2 Zr1 C4 C9 159.6(2)
C12 Zr1 C4 C9 -79.7(2)
C5 Zr1 C4 C9 -125.1(2)
C1 Zr1 C4 C9 -161.0(2)
C2 C1 C5 C4 1.8(3)
C6 C1 C5 C4 166.2(2)
Zr1 C1 C5 C4 -62.96(15)
C2 C1 C5 C10 -159.5(2)
C6 C1 C5 C10 4.8(4)
Zr1 C1 C5 C10 135.7(2)
C2 C1 C5 Zr1 64.80(16)
C6 C1 C5 Zr1 -130.9(2)
C3 C4 C5 C1 -3.0(2)
C9 C4 C5 C1 -175.5(2)
Zr1 C4 C5 C1 66.34(16)
C3 C4 C5 C10 158.0(2)
C9 C4 C5 C10 -14.6(4)
Zr1 C4 C5 C10 -132.7(2)
C3 C4 C5 Zr1 -69.33(15)
C9 C4 C5 Zr1 118.2(2)
O1 Zr1 C5 C1 6.80(16)
O2 Zr1 C5 C1 -119.81(14)
C4 Zr1 C5 C1 -115.8(2)
C15 Zr1 C5 C1 134.28(15)
C3 Zr1 C5 C1 -76.93(15)
C11 Zr1 C5 C1 101.86(14)
C14 Zr1 C5 C1 149.89(14)
C13 Zr1 C5 C1 126.05(14)
C2 Zr1 C5 C1 -36.41(14)
C12 Zr1 C5 C1 94.06(14)
O1 Zr1 C5 C4 122.55(13)
O2 Zr1 C5 C4 -4.06(15)
C15 Zr1 C5 C4 -109.97(14)
C3 Zr1 C5 C4 38.82(13)
C11 Zr1 C5 C4 -142.38(14)
C14 Zr1 C5 C4 -94.36(14)
C13 Zr1 C5 C4 -118.20(14)
C2 Zr1 C5 C4 79.34(15)
C12 Zr1 C5 C4 -150.18(13)
C1 Zr1 C5 C4 115.8(2)
O1 Zr1 C5 C10 -116.6(3)
O2 Zr1 C5 C10 116.8(2)
C4 Zr1 C5 C10 120.9(3)
C15 Zr1 C5 C10 10.9(3)
C3 Zr1 C5 C10 159.7(3)
C11 Zr1 C5 C10 -21.5(3)
C14 Zr1 C5 C10 26.5(3)
C13 Zr1 C5 C10 2.7(3)
C2 Zr1 C5 C10 -159.8(3)
C12 Zr1 C5 C10 -29.3(3)
C1 Zr1 C5 C10 -123.4(3)
O1 Zr1 C11 C12 -47.05(14)
O2 Zr1 C11 C12 68.83(15)
C4 Zr1 C11 C12 173.79(13)
C15 Zr1 C11 C12 113.30(19)
C3 Zr1 C11 C12 -164.91(13)
C14 Zr1 C11 C12 75.91(14)
C13 Zr1 C11 C12 35.95(13)
C2 Zr1 C11 C12 -128.39(13)
C5 Zr1 C11 C12 -166.31(14)
C1 Zr1 C11 C12 -136.22(14)
O1 Zr1 C11 C15 -160.35(13)
O2 Zr1 C11 C15 -44.47(17)
C4 Zr1 C11 C15 60.49(14)
C3 Zr1 C11 C15 81.79(16)
C14 Zr1 C11 C15 -37.40(13)
C13 Zr1 C11 C15 -77.35(14)
C2 Zr1 C11 C15 118.31(13)
C12 Zr1 C11 C15 -113.30(19)
C5 Zr1 C11 C15 80.38(14)
C1 Zr1 C11 C15 110.48(14)
O1 Zr1 C11 C16 78.3(2)
O2 Zr1 C11 C16 -165.86(17)
C4 Zr1 C11 C16 -60.9(2)
C15 Zr1 C11 C16 -121.4(3)
C3 Zr1 C11 C16 -39.6(2)
C14 Zr1 C11 C16 -158.8(2)
C13 Zr1 C11 C16 161.3(2)
C2 Zr1 C11 C16 -3.1(2)
C12 Zr1 C11 C16 125.3(3)
C5 Zr1 C11 C16 -41.01(19)
C1 Zr1 C11 C16 -10.9(2)
C15 C11 C12 C13 2.0(2)
C16 C11 C12 C13 170.6(2)
Zr1 C11 C12 C13 -64.62(16)
C15 C11 C12 C17 -172.7(2)
C16 C11 C12 C17 -4.1(4)
Zr1 C11 C12 C17 120.7(2)
C15 C11 C12 Zr1 66.67(14)
C16 C11 C12 Zr1 -124.8(2)
O1 Zr1 C12 C11 131.36(14)
O2 Zr1 C12 C11 -131.08(12)
C4 Zr1 C12 C11 -9.28(19)
C15 Zr1 C12 C11 -38.55(12)
C3 Zr1 C12 C11 44.6(3)
C14 Zr1 C12 C11 -79.20(14)
C13 Zr1 C12 C11 -116.63(19)
C2 Zr1 C12 C11 75.19(16)
C5 Zr1 C12 C11 15.14(15)
C1 Zr1 C12 C11 49.05(15)
O1 Zr1 C12 C13 -112.01(14)
O2 Zr1 C12 C13 -14.44(15)
C4 Zr1 C12 C13 107.36(16)
C15 Zr1 C12 C13 78.09(14)
C3 Zr1 C12 C13 161.2(3)
C11 Zr1 C12 C13 116.63(19)
C14 Zr1 C12 C13 37.44(13)
C2 Zr1 C12 C13 -168.18(13)
C5 Zr1 C12 C13 131.77(14)
C1 Zr1 C12 C13 165.68(13)
O1 Zr1 C12 C17 7.0(2)
O2 Zr1 C12 C17 104.5(2)
C4 Zr1 C12 C17 -133.7(2)
C15 Zr1 C12 C17 -162.9(2)
C3 Zr1 C12 C17 -79.8(4)
C11 Zr1 C12 C17 -124.4(3)
C14 Zr1 C12 C17 156.4(2)
C13 Zr1 C12 C17 119.0(3)
C2 Zr1 C12 C17 -49.2(2)
C5 Zr1 C12 C17 -109.3(2)
C1 Zr1 C12 C17 -75.4(2)
C11 C12 C13 C14 -2.9(3)
C17 C12 C13 C14 172.2(2)
Zr1 C12 C13 C14 -66.92(15)
C11 C12 C13 C18 -174.6(2)
C17 C12 C13 C18 0.4(4)
Zr1 C12 C13 C18 121.3(2)
C11 C12 C13 Zr1 64.07(16)
C17 C12 C13 Zr1 -120.9(2)
O1 Zr1 C13 C14 177.74(14)
O2 Zr1 C13 C14 -78.95(14)
C4 Zr1 C13 C14 1.77(19)
C15 Zr1 C13 C14 36.88(13)
C3 Zr1 C13 C14 -51.1(3)
C11 Zr1 C13 C14 78.12(14)
C2 Zr1 C13 C14 149.5(3)
C12 Zr1 C13 C14 113.8(2)
C5 Zr1 C13 C14 47.12(17)
C1 Zr1 C13 C14 91.40(17)
O1 Zr1 C13 C12 63.90(14)
O2 Zr1 C13 C12 167.21(14)
C4 Zr1 C13 C12 -112.07(15)
C15 Zr1 C13 C12 -76.96(14)
C3 Zr1 C13 C12 -165.0(2)
C11 Zr1 C13 C12 -35.72(12)
C14 Zr1 C13 C12 -113.8(2)
C2 Zr1 C13 C12 35.7(4)
C5 Zr1 C13 C12 -66.72(17)
C1 Zr1 C13 C12 -22.4(2)
O1 Zr1 C13 C18 -57.2(2)
O2 Zr1 C13 C18 46.1(2)
C4 Zr1 C13 C18 126.8(2)
C15 Zr1 C13 C18 161.9(3)
C3 Zr1 C13 C18 73.9(3)
C11 Zr1 C13 C18 -156.9(3)
C14 Zr1 C13 C18 125.0(3)
C2 Zr1 C13 C18 -85.5(4)
C12 Zr1 C13 C18 -121.1(3)
C5 Zr1 C13 C18 172.1(2)
C1 Zr1 C13 C18 -143.6(2)
C12 C13 C14 C15 2.6(3)
C18 C13 C14 C15 173.9(2)
Zr1 C13 C14 C15 -65.73(15)
C12 C13 C14 C19 -170.2(2)
C18 C13 C14 C19 1.1(4)
Zr1 C13 C14 C19 121.6(2)
C12 C13 C14 Zr1 68.28(16)
C18 C13 C14 Zr1 -120.4(2)
O1 Zr1 C14 C15 112.59(14)
O2 Zr1 C14 C15 -146.91(14)
C4 Zr1 C14 C15 -63.60(14)
C3 Zr1 C14 C15 -84.89(15)
C11 Zr1 C14 C15 38.21(13)
C13 Zr1 C14 C15 115.19(19)
C2 Zr1 C14 C15 -44.4(3)
C12 Zr1 C14 C15 77.91(14)
C5 Zr1 C14 C15 -30.28(15)
C1 Zr1 C14 C15 -9.37(18)
O1 Zr1 C14 C13 -2.61(16)
O2 Zr1 C14 C13 97.90(14)
C4 Zr1 C14 C13 -178.79(13)
C15 Zr1 C14 C13 -115.19(19)
C3 Zr1 C14 C13 159.91(13)
C11 Zr1 C14 C13 -76.98(14)
C2 Zr1 C14 C13 -159.61(19)
C12 Zr1 C14 C13 -37.28(13)
C5 Zr1 C14 C13 -145.47(13)
C1 Zr1 C14 C13 -124.56(14)
O1 Zr1 C14 C19 -127.9(2)
O2 Zr1 C14 C19 -27.4(2)
C4 Zr1 C14 C19 55.9(2)
C15 Zr1 C14 C19 119.5(3)
C3 Zr1 C14 C19 34.6(3)
C11 Zr1 C14 C19 157.7(3)
C13 Zr1 C14 C19 -125.3(3)
C2 Zr1 C14 C19 75.1(3)
C12 Zr1 C14 C19 -162.6(3)
C5 Zr1 C14 C19 89.2(2)
C1 Zr1 C14 C19 110.1(2)
C13 C14 C15 C11 -1.3(2)
C19 C14 C15 C11 171.7(2)
Zr1 C14 C15 C11 -68.50(15)
C13 C14 C15 C20 -165.5(2)
C19 C14 C15 C20 7.6(4)
Zr1 C14 C15 C20 127.3(2)
C13 C14 C15 Zr1 67.20(16)
C19 C14 C15 Zr1 -119.8(2)
C12 C11 C15 C14 -0.5(2)
C16 C11 C15 C14 -169.2(2)
Zr1 C11 C15 C14 68.82(15)
C12 C11 C15 C20 163.0(2)
C16 C11 C15 C20 -5.7(4)
Zr1 C11 C15 C20 -127.7(2)
C12 C11 C15 Zr1 -69.28(15)
C16 C11 C15 Zr1 122.0(2)
O1 Zr1 C15 C14 -88.69(15)
O2 Zr1 C15 C14 34.69(15)
C4 Zr1 C15 C14 121.53(14)
C3 Zr1 C15 C14 121.22(14)
C11 Zr1 C15 C14 -113.4(2)
C13 Zr1 C15 C14 -36.53(13)
C2 Zr1 C15 C14 160.79(13)
C12 Zr1 C15 C14 -76.43(15)
C5 Zr1 C15 C14 151.05(14)
C1 Zr1 C15 C14 173.11(13)
O1 Zr1 C15 C11 24.70(16)
O2 Zr1 C15 C11 148.08(13)
C4 Zr1 C15 C11 -125.08(13)
C3 Zr1 C15 C11 -125.39(13)
C14 Zr1 C15 C11 113.4(2)
C13 Zr1 C15 C11 76.86(14)
C2 Zr1 C15 C11 -85.81(15)
C12 Zr1 C15 C11 36.96(13)
C5 Zr1 C15 C11 -95.56(14)
C1 Zr1 C15 C11 -73.50(14)
O1 Zr1 C15 C20 149.94(19)
O2 Zr1 C15 C20 -86.7(2)
C4 Zr1 C15 C20 0.2(2)
C3 Zr1 C15 C20 -0.1(2)
C11 Zr1 C15 C20 125.2(3)
C14 Zr1 C15 C20 -121.4(3)
C13 Zr1 C15 C20 -157.9(2)
C2 Zr1 C15 C20 39.4(2)
C12 Zr1 C15 C20 162.2(2)
C5 Zr1 C15 C20 29.7(2)
C1 Zr1 C15 C20 51.7(2)
Zr1 O1 C21 C26 -90.1(8)
Zr1 O1 C21 C22 89.3(8)
O1 C21 C22 C23 -179.3(2)
C26 C21 C22 C23 0.0(3)
O1 C21 C22 C27 -0.7(4)
C26 C21 C22 C27 178.7(2)
C21 C22 C23 C24 0.4(4)
C27 C22 C23 C24 -178.3(2)
C22 C23 C24 C25 -0.5(4)
C22 C23 C24 C28 179.5(2)
C23 C24 C25 C26 0.2(4)
C28 C24 C25 C26 -179.8(2)
C24 C25 C26 C21 0.2(4)
C24 C25 C26 C29 178.9(2)
O1 C21 C26 C25 179.1(2)
C22 C21 C26 C25 -0.3(3)
O1 C21 C26 C29 0.3(3)
C22 C21 C26 C29 -179.0(2)
Zr1 O2 C30 B1 171.68(15)
N61 B1 C30 O2 64.5(2)
C51 B1 C30 O2 -58.1(2)
C41 B1 C30 O2 176.68(17)
N61 B1 C41 C42 77.2(2)
C30 B1 C41 C42 -43.7(3)
C51 B1 C41 C42 -165.3(2)
N61 B1 C41 C46 -95.1(2)
C30 B1 C41 C46 144.1(2)
C51 B1 C41 C46 22.4(3)
C46 C41 C42 F42 175.5(2)
B1 C41 C42 F42 2.3(4)
C46 C41 C42 C43 -2.5(4)
B1 C41 C42 C43 -175.6(2)
F42 C42 C43 F43 2.1(4)
C41 C42 C43 F43 -179.9(2)
F42 C42 C43 C44 -177.7(2)
C41 C42 C43 C44 0.3(4)
F43 C43 C44 F44 0.2(4)
C42 C43 C44 F44 180.0(2)
F43 C43 C44 C45 -178.7(2)
C42 C43 C44 C45 1.0(4)
F44 C44 C45 F45 0.2(4)
C43 C44 C45 F45 179.2(2)
F44 C44 C45 C46 -179.0(2)
C43 C44 C45 C46 -0.1(4)
F45 C45 C46 F46 -2.6(3)
C44 C45 C46 F46 176.6(2)
F45 C45 C46 C41 178.4(2)
C44 C45 C46 C41 -2.4(4)
C42 C41 C46 F46 -175.5(2)
B1 C41 C46 F46 -2.6(3)
C42 C41 C46 C45 3.5(3)
B1 C41 C46 C45 176.4(2)
N61 B1 C51 C52 160.07(19)
C30 B1 C51 C52 -75.1(2)
C41 B1 C51 C52 48.9(3)
N61 B1 C51 C56 -30.5(3)
C30 B1 C51 C56 94.3(3)
C41 B1 C51 C56 -141.7(2)
C56 C51 C52 F52 -177.35(19)
B1 C51 C52 F52 -6.5(3)
C56 C51 C52 C53 0.4(3)
B1 C51 C52 C53 171.2(2)
F52 C52 C53 F53 -1.8(3)
C51 C52 C53 F53 -179.7(2)
F52 C52 C53 C54 175.5(2)
C51 C52 C53 C54 -2.4(4)
F53 C53 C54 F54 1.0(3)
C52 C53 C54 F54 -176.3(2)
F53 C53 C54 C55 179.1(2)
C52 C53 C54 C55 1.8(3)
F54 C54 C55 F55 0.7(3)
C53 C54 C55 F55 -177.4(2)
F54 C54 C55 C56 178.6(2)
C53 C54 C55 C56 0.5(4)
F55 C55 C56 F56 -3.5(3)
C54 C55 C56 F56 178.6(2)
F55 C55 C56 C51 175.3(2)
C54 C55 C56 C51 -2.6(4)
C52 C51 C56 F56 -179.16(19)
B1 C51 C56 F56 10.7(3)
C52 C51 C56 C55 2.1(3)
B1 C51 C56 C55 -168.1(2)
C30 B1 N61 C62 19.4(3)
C51 B1 N61 C62 140.3(2)
C41 B1 N61 C62 -99.7(2)
C30 B1 N61 C66 -169.1(2)
C51 B1 N61 C66 -48.1(3)
C41 B1 N61 C66 71.9(2)
C66 N61 C62 C63 1.0(4)
B1 N61 C62 C63 172.7(2)
N61 C62 C63 C64 0.2(4)
C62 C63 C64 C65 -0.6(5)
C63 C64 C65 C66 -0.1(5)
C62 N61 C66 C65 -1.9(4)
B1 N61 C66 C65 -173.6(2)
C64 C65 C66 N61 1.4(5)
